data_4321499
loop_
_publ_author_name
'Andrew J. Millar'
'Jonathan M. White'
'Christian J. Doonan'
'Charles G. Young'

_publ_section_title
;
 Synthesis and Characterization of Monomeric Oxo Dichloro 1,3-Dialkyl
 p-tert-Butylcalix[4]arene Complexes of Molybdenum(VI,V) and
 Tungsten(VI,V)
;
_journal_name_full 'Inorganic Chemistry'
_journal_page_first 5151
_journal_page_last 5155
_journal_paper_doi 10.1021/ic000431i
_journal_volume 39
_journal_year 2000
_chemical_formula_sum 'C49 H63 Cl5 Mo O5'
_chemical_formula_weight 1005.18
_chemical_name_systematic
; 
(1,3-dimethyl tetra-p-tert-butylcalix[4]arene-O1,O2,O4)dichlorooxomolybdenum(VI)
;
_space_group_IT_number 2
_symmetry_cell_setting triclinic
_symmetry_space_group_name_Hall '-P 1'
_symmetry_space_group_name_H-M 'P -1'
_atom_sites_solution_hydrogens geom
_atom_sites_solution_primary direct
_atom_sites_solution_secondary difmap
_audit_creation_method SHELXL-97
_cell_angle_alpha 95.87(2)
_cell_angle_beta 112.00(2)
_cell_angle_gamma 112.090(10)
_cell_formula_units_Z 2
_cell_length_a 13.230(3)
_cell_length_b 14.950(3)
_cell_length_c 15.799(4)
_cell_measurement_reflns_used 25
_cell_measurement_temperature 293(2)
_cell_measurement_theta_max 30
_cell_measurement_theta_min 20
_cell_volume 2574.9(12)
_computing_data_reduction Process-Data
_computing_molecular_graphics ZORTEP
_computing_structure_refinement 'SHELXL-97 (Sheldrick, 1997)'
_computing_structure_solution 'SHELXS-97 (Sheldrick, 1990)'
_diffrn_ambient_temperature 293(2)
_diffrn_measured_fraction_theta_full 0.961
_diffrn_measured_fraction_theta_max 0.961
_diffrn_measurement_device_type 'Enraf Nonius'
_diffrn_radiation_monochromator graphite
_diffrn_radiation_source 'fine-focus sealed tube'
_diffrn_radiation_type MoK\a
_diffrn_radiation_wavelength 0.71069
_diffrn_reflns_av_R_equivalents 0.0151
_diffrn_reflns_av_sigmaI/netI 0.0379
_diffrn_reflns_limit_h_max 13
_diffrn_reflns_limit_h_min 0
_diffrn_reflns_limit_k_max 16
_diffrn_reflns_limit_k_min -17
_diffrn_reflns_limit_l_max 17
_diffrn_reflns_limit_l_min -18
_diffrn_reflns_number 9132
_diffrn_reflns_theta_full 24.98
_diffrn_reflns_theta_max 24.98
_diffrn_reflns_theta_min 2.05
_diffrn_standards_decay_% 2.5
_diffrn_standards_interval_time 9600
_diffrn_standards_number 3
_exptl_absorpt_coefficient_mu 0.556
_exptl_crystal_colour dark_red
_exptl_crystal_density_diffrn 1.296
_exptl_crystal_density_method 'not measured'
_exptl_crystal_description plate
_exptl_crystal_F_000 1048
_exptl_crystal_size_max 0.14
_exptl_crystal_size_mid 0.25
_exptl_crystal_size_min 0.08
_refine_diff_density_max 0.583
_refine_diff_density_min -0.456
_refine_diff_density_rms 0.068
_refine_ls_extinction_coef 0.0010(4)
_refine_ls_extinction_expression Fc^*^=kFc[1+0.001xFc^2^\l^3^/sin(2\q)]^-1/4^
_refine_ls_extinction_method SHELXL
_refine_ls_goodness_of_fit_ref 1.012
_refine_ls_hydrogen_treatment mixed
_refine_ls_matrix_type full
_refine_ls_number_parameters 592
_refine_ls_number_reflns 8703
_refine_ls_number_restraints 0
_refine_ls_restrained_S_all 1.012
_refine_ls_R_factor_all 0.0651
_refine_ls_R_factor_gt 0.0478
_refine_ls_shift/su_max 0.255
_refine_ls_shift/su_mean 0.013
_refine_ls_structure_factor_coef Fsqd
_refine_ls_weighting_details 'calc w=1/[\s^2^(Fo^2^)+(0.0725P)^2^+2.1545P] where P=(Fo^2^+2Fc^2^)/3'
_refine_ls_weighting_scheme calc
_refine_ls_wR_factor_gt 0.1214
_refine_ls_wR_factor_ref 0.1327
_reflns_number_gt 6943
_reflns_number_total 8703
_reflns_threshold_expression >2sigma(I)
_cod_data_source_file ic000431i_1.cif
_cod_data_source_block jmwcd1
_cod_original_cell_volume 2574.9(10)
_cod_database_code 4321499

loop_
_symmetry_equiv_pos_as_xyz
'x, y, z'
'-x, -y, -z'

loop_
_atom_site_label
_atom_site_type_symbol
_atom_site_fract_x
_atom_site_fract_y
_atom_site_fract_z
_atom_site_U_iso_or_equiv
_atom_site_adp_type
_atom_site_occupancy
_atom_site_symmetry_multiplicity
_atom_site_calc_flag
_atom_site_refinement_flags
_atom_site_disorder_assembly
_atom_site_disorder_group
Mo Mo 0.27635(3) 0.02335(2) 0.76589(2) 0.03961(13) Uani 1 1 d . . .
Cl1 Cl 0.06039(9) -0.03528(8) 0.68301(7) 0.0577(3) Uani 1 1 d . . .
Cl2 Cl 0.23769(11) -0.14789(8) 0.72330(9) 0.0641(3) Uani 1 1 d . . .
Cl3 Cl 0.02059(19) 0.68377(16) 0.82153(13) 0.1159(6) Uani 1 1 d . . .
Cl4 Cl -0.0976(3) 0.64497(17) 0.62170(14) 0.1566(10) Uani 1 1 d . . .
Cl5 Cl -0.1668(2) 0.7425(2) 0.7392(2) 0.1700(11) Uani 1 1 d . . .
O1 O 0.2507(2) 0.00113(18) 0.60713(16) 0.0417(6) Uani 1 1 d . . .
O2 O 0.4396(2) 0.06016(18) 0.79591(17) 0.0437(6) Uani 1 1 d . . .
O3 O 0.4349(3) 0.1746(2) 1.01789(18) 0.0543(7) Uani 1 1 d . . .
O4 O 0.2883(2) 0.15123(18) 0.75862(17) 0.0416(6) Uani 1 1 d . . .
O5 O 0.2741(3) 0.0187(2) 0.86908(19) 0.0547(7) Uani 1 1 d . . .
C1 C 0.3317(3) 0.0826(3) 0.5910(2) 0.0380(8) Uani 1 1 d . . .
C2 C 0.2990(3) 0.1581(3) 0.5674(2) 0.0387(8) Uani 1 1 d . . .
C3 C 0.3775(3) 0.2347(3) 0.5460(3) 0.0451(9) Uani 1 1 d . . .
H3 H 0.3570 0.2854 0.5286 0.054 Uiso 1 1 calc R . .
C4 C 0.4857(3) 0.2375(3) 0.5497(3) 0.0456(9) Uani 1 1 d . . .
C5 C 0.5168(3) 0.1636(3) 0.5801(3) 0.0436(9) Uani 1 1 d . . .
H5 H 0.5908 0.1663 0.5864 0.052 Uiso 1 1 calc R . .
C6 C 0.4408(3) 0.0852(3) 0.6014(2) 0.0391(8) Uani 1 1 d . . .
C7 C 0.4785(3) 0.0064(3) 0.6360(3) 0.0444(9) Uani 1 1 d . . .
H7A H 0.4072 -0.0506 0.6303 0.053 Uiso 1 1 calc R . .
H7B H 0.5080 -0.0170 0.5951 0.053 Uiso 1 1 calc R . .
C8 C 0.5762(3) 0.0442(3) 0.7378(3) 0.0411(8) Uani 1 1 d . . .
C9 C 0.6920(4) 0.0563(3) 0.7586(3) 0.0503(9) Uani 1 1 d . . .
H10 H 0.7089 0.0408 0.7085 0.060 Uiso 1 1 calc R . .
C10 C 0.7858(4) 0.0908(3) 0.8514(3) 0.0519(10) Uani 1 1 d . . .
C11 C 0.7568(4) 0.1113(3) 0.9242(3) 0.0522(10) Uani 1 1 d . . .
H12 H 0.8171 0.1327 0.9866 0.063 Uiso 1 1 calc R . .
C12 C 0.6423(3) 0.1016(3) 0.9091(3) 0.0447(9) Uani 1 1 d . . .
C13 C 0.5517(3) 0.0675(3) 0.8142(3) 0.0404(8) Uani 1 1 d . . .
C14 C 0.6209(4) 0.1376(3) 0.9906(3) 0.0496(9) Uani 1 1 d . . .
H14A H 0.6897 0.1518 1.0507 0.059 Uiso 1 1 calc R . .
H14B H 0.5482 0.0859 0.9889 0.059 Uiso 1 1 calc R . .
C15 C 0.6053(3) 0.2327(3) 0.9817(2) 0.0433(9) Uani 1 1 d . . .
C16 C 0.6784(3) 0.3057(3) 0.9547(3) 0.0483(9) Uani 1 1 d . . .
H17 H 0.7485 0.3035 0.9566 0.058 Uiso 1 1 calc R . .
C17 C 0.6522(4) 0.3820(3) 0.9249(3) 0.0494(9) Uani 1 1 d . . .
C18 C 0.5445(4) 0.3801(3) 0.9190(3) 0.0495(9) Uani 1 1 d . . .
H19 H 0.5219 0.4279 0.8960 0.059 Uiso 1 1 calc R . .
C19 C 0.4686(3) 0.3089(3) 0.9462(2) 0.0450(9) Uani 1 1 d . . .
C20 C 0.5059(3) 0.2411(3) 0.9851(2) 0.0426(8) Uani 1 1 d . . .
C21 C 0.3398(4) 0.2958(3) 0.9215(3) 0.0519(10) Uani 1 1 d . . .
H21A H 0.2930 0.2323 0.9294 0.062 Uiso 1 1 calc R . .
H21B H 0.3438 0.3495 0.9646 0.062 Uiso 1 1 calc R . .
C22 C 0.2770(3) 0.2976(3) 0.8204(3) 0.0431(8) Uani 1 1 d . . .
C23 C 0.2444(4) 0.3732(3) 0.8022(3) 0.0503(10) Uani 1 1 d . . .
H24 H 0.2581 0.4207 0.8533 0.060 Uiso 1 1 calc R . .
C24 C 0.1914(4) 0.3821(3) 0.7105(3) 0.0480(9) Uani 1 1 d . . .
C25 C 0.1738(3) 0.3111(3) 0.6364(3) 0.0450(9) Uani 1 1 d . . .
H26 H 0.1391 0.3155 0.5747 0.054 Uiso 1 1 calc R . .
C26 C 0.2056(3) 0.2334(3) 0.6499(2) 0.0396(8) Uani 1 1 d . . .
C27 C 0.2555(3) 0.2260(3) 0.7428(2) 0.0382(8) Uani 1 1 d . . .
C28 C 0.1837(3) 0.1589(3) 0.5654(2) 0.0438(9) Uani 1 1 d . . .
H28A H 0.1425 0.1742 0.5078 0.053 Uiso 1 1 calc R . .
H28B H 0.1296 0.0921 0.5624 0.053 Uiso 1 1 calc R . .
C29 C 0.5617(4) 0.3154(3) 0.5139(3) 0.0606(11) Uani 1 1 d . . .
C30 C 0.6928(5) 0.3342(5) 0.5560(6) 0.109(2) Uani 1 1 d . . .
H30A H 0.7298 0.3616 0.6238 0.163 Uiso 1 1 calc R . .
H30B H 0.7357 0.3810 0.5297 0.163 Uiso 1 1 calc R . .
H30C H 0.6965 0.2719 0.5413 0.163 Uiso 1 1 calc R . .
C31 C 0.497(5) 0.303(9) 0.413(2) 0.15(3) Uani 0.47(14) 1 d P . .
C31' C 0.507(3) 0.256(4) 0.403(2) 0.123(9) Uani 0.53(14) 1 d P . .
C32 C 0.5634(8) 0.4151(5) 0.5408(8) 0.161(4) Uani 1 1 d . . .
H32A H 0.5993 0.4395 0.6089 0.241 Uiso 1 1 calc R . .
H32B H 0.4815 0.4076 0.5136 0.241 Uiso 1 1 calc R . .
H32C H 0.6107 0.4622 0.5173 0.241 Uiso 1 1 calc R . .
C33 C 0.9133(4) 0.1055(5) 0.8686(4) 0.0752(14) Uani 1 1 d . . .
C34 C 1.0027(6) 0.1451(7) 0.9739(5) 0.135(3) Uani 1 1 d . . .
H34A H 1.0814 0.1530 0.9815 0.202 Uiso 1 1 calc R . .
H34B H 0.9740 0.0983 1.0066 0.202 Uiso 1 1 calc R . .
H34C H 1.0093 0.2090 1.0001 0.202 Uiso 1 1 calc R . .
C35 C 0.9629(6) 0.1827(8) 0.8215(7) 0.171(5) Uani 1 1 d . . .
H35A H 1.0428 0.1919 0.8319 0.257 Uiso 1 1 calc R . .
H35B H 0.9675 0.2456 0.8484 0.257 Uiso 1 1 calc R . .
H35C H 0.9097 0.1597 0.7544 0.257 Uiso 1 1 calc R . .
C36 C 0.9047(7) 0.0048(7) 0.8281(6) 0.145(3) Uani 1 1 d . . .
H36A H 0.9843 0.0130 0.8383 0.217 Uiso 1 1 calc R . .
H36B H 0.8510 -0.0196 0.7610 0.217 Uiso 1 1 calc R . .
H36C H 0.8734 -0.0427 0.8593 0.217 Uiso 1 1 calc R . .
C37 C 0.7367(4) 0.4597(3) 0.8951(3) 0.0636(12) Uani 1 1 d . . .
C38 C 0.7700(8) 0.4083(5) 0.8307(5) 0.124(3) Uani 1 1 d . . .
H38A H 0.8068 0.3690 0.8621 0.186 Uiso 1 1 calc R . .
H38B H 0.8266 0.4579 0.8156 0.186 Uiso 1 1 calc R . .
H38C H 0.6978 0.3650 0.7732 0.186 Uiso 1 1 calc R . .
C39 C 0.8515(7) 0.5322(5) 0.9833(5) 0.142(3) Uani 1 1 d . . .
H39A H 0.8304 0.5651 1.0247 0.213 Uiso 1 1 calc R . .
H39B H 0.9046 0.5816 0.9654 0.213 Uiso 1 1 calc R . .
H39C H 0.8924 0.4959 1.0159 0.213 Uiso 1 1 calc R . .
C40 C 0.6806(9) 0.5216(7) 0.8467(8) 0.169(4) Uani 1 1 d . . .
H40A H 0.6605 0.5554 0.8883 0.253 Uiso 1 1 calc R . .
H40B H 0.6078 0.4787 0.7894 0.253 Uiso 1 1 calc R . .
H40C H 0.7374 0.5706 0.8311 0.253 Uiso 1 1 calc R . .
C41 C 0.1558(5) 0.4682(4) 0.6933(3) 0.0695(13) Uani 1 1 d . . .
C42 C 0.186(4) 0.546(2) 0.7823(18) 0.119(11) Uani 0.46(8) 1 d P . .
C42' C 0.236(5) 0.5574(15) 0.770(3) 0.173(17) Uani 0.54(8) 1 d P . .
C43 C 0.2343(17) 0.5307(9) 0.6437(11) 0.120(8) Uani 0.61(2) 1 d P . .
C43' C 0.092(3) 0.4629(16) 0.5921(14) 0.126(14) Uani 0.39(2) 1 d P . .
C44 C 0.0357(16) 0.4351(13) 0.7249(17) 0.079(8) Uani 0.34(2) 1 d P . .
C44' C 0.0264(12) 0.4261(9) 0.6229(16) 0.149(11) Uani 0.66(2) 1 d P . .
C45 C 0.1494(4) -0.0771(3) 0.5197(3) 0.0616(12) Uani 1 1 d . . .
H45A H 0.0915 -0.1238 0.5369 0.074 Uiso 1 1 calc R . .
H45B H 0.1078 -0.0453 0.4788 0.074 Uiso 1 1 calc R . .
C46 C 0.1838(5) -0.1328(5) 0.4668(4) 0.115(3) Uani 1 1 d . . .
H46A H 0.1126 -0.1812 0.4112 0.173 Uiso 1 1 calc R . .
H46B H 0.2223 -0.1669 0.5056 0.173 Uiso 1 1 calc R . .
H46C H 0.2398 -0.0877 0.4480 0.173 Uiso 1 1 calc R . .
C47 C 0.4748(7) 0.1945(7) 1.1157(4) 0.142(4) Uani 1 1 d . . .
C48 C 0.3857(16) 0.1678(16) 1.1450(10) 0.140(7) Uani 0.63(3) 1 d P . .
C48' C 0.419(2) 0.250(3) 1.1485(13) 0.109(13) Uani 0.37(3) 1 d P . .
C49 C -0.0489(5) 0.7263(4) 0.7289(4) 0.0802(15) Uani 1 1 d . . .
H49 H 0.0119 0.7919 0.7336 0.096 Uiso 1 1 calc R . .

loop_
_atom_site_aniso_label
_atom_site_aniso_U_11
_atom_site_aniso_U_22
_atom_site_aniso_U_33
_atom_site_aniso_U_23
_atom_site_aniso_U_13
_atom_site_aniso_U_12
Mo 0.03376(19) 0.04115(19) 0.04047(19) 0.01196(13) 0.01642(14) 0.01357(14)
Cl1 0.0345(5) 0.0696(7) 0.0577(6) 0.0129(5) 0.0195(4) 0.0147(5)
Cl2 0.0712(7) 0.0440(5) 0.0781(7) 0.0198(5) 0.0362(6) 0.0234(5)
Cl3 0.1300(15) 0.1297(15) 0.0988(12) 0.0468(11) 0.0554(11) 0.0611(12)
Cl4 0.191(2) 0.1200(16) 0.0829(12) -0.0045(11) 0.0381(13) 0.0270(15)
Cl5 0.151(2) 0.163(2) 0.266(3) 0.095(2) 0.122(2) 0.1009(19)
O1 0.0333(13) 0.0401(13) 0.0391(13) 0.0037(10) 0.0128(11) 0.0094(11)
O2 0.0350(14) 0.0472(14) 0.0452(14) 0.0110(11) 0.0157(11) 0.0175(11)
O3 0.0547(17) 0.0691(18) 0.0432(15) 0.0213(13) 0.0269(13) 0.0256(14)
O4 0.0389(14) 0.0418(13) 0.0412(13) 0.0109(11) 0.0149(11) 0.0183(11)
O5 0.0550(17) 0.0600(17) 0.0495(16) 0.0205(13) 0.0271(14) 0.0213(14)
C1 0.0342(19) 0.0397(19) 0.0321(17) 0.0040(14) 0.0135(15) 0.0117(15)
C2 0.0353(19) 0.047(2) 0.0309(17) 0.0071(15) 0.0120(15) 0.0200(16)
C3 0.050(2) 0.052(2) 0.041(2) 0.0153(17) 0.0214(17) 0.0290(19)
C4 0.045(2) 0.049(2) 0.042(2) 0.0131(17) 0.0207(17) 0.0190(18)
C5 0.038(2) 0.054(2) 0.042(2) 0.0124(17) 0.0186(16) 0.0230(18)
C6 0.038(2) 0.0428(19) 0.0332(18) 0.0082(15) 0.0130(15) 0.0190(16)
C7 0.044(2) 0.044(2) 0.048(2) 0.0091(16) 0.0214(17) 0.0222(17)
C8 0.040(2) 0.0387(19) 0.046(2) 0.0145(16) 0.0161(16) 0.0217(16)
C9 0.051(2) 0.057(2) 0.057(2) 0.0204(19) 0.030(2) 0.030(2)
C10 0.043(2) 0.058(2) 0.057(2) 0.018(2) 0.0177(19) 0.029(2)
C11 0.041(2) 0.059(2) 0.053(2) 0.0160(19) 0.0112(18) 0.0279(19)
C12 0.044(2) 0.044(2) 0.049(2) 0.0172(17) 0.0183(18) 0.0243(17)
C13 0.035(2) 0.0387(19) 0.048(2) 0.0147(16) 0.0166(16) 0.0178(16)
C14 0.047(2) 0.063(2) 0.040(2) 0.0185(18) 0.0164(18) 0.028(2)
C15 0.039(2) 0.051(2) 0.0329(18) 0.0093(16) 0.0110(16) 0.0190(17)
C16 0.038(2) 0.056(2) 0.047(2) 0.0112(18) 0.0169(17) 0.0198(18)
C17 0.049(2) 0.046(2) 0.044(2) 0.0066(17) 0.0207(18) 0.0145(18)
C18 0.057(3) 0.049(2) 0.045(2) 0.0132(17) 0.0212(19) 0.027(2)
C19 0.046(2) 0.055(2) 0.0313(18) 0.0057(16) 0.0161(16) 0.0235(18)
C20 0.043(2) 0.047(2) 0.0300(17) 0.0070(15) 0.0137(16) 0.0171(17)
C21 0.057(2) 0.070(3) 0.040(2) 0.0148(19) 0.0257(19) 0.035(2)
C22 0.040(2) 0.055(2) 0.042(2) 0.0147(17) 0.0222(17) 0.0243(18)
C23 0.054(2) 0.055(2) 0.049(2) 0.0083(18) 0.0265(19) 0.030(2)
C24 0.044(2) 0.054(2) 0.049(2) 0.0148(18) 0.0207(18) 0.0260(19)
C25 0.042(2) 0.056(2) 0.041(2) 0.0170(17) 0.0174(17) 0.0275(18)
C26 0.0310(18) 0.048(2) 0.0392(19) 0.0114(16) 0.0157(15) 0.0180(16)
C27 0.0294(18) 0.0443(19) 0.0426(19) 0.0127(16) 0.0170(15) 0.0172(15)
C28 0.036(2) 0.055(2) 0.0346(18) 0.0089(16) 0.0080(15) 0.0231(17)
C29 0.060(3) 0.062(3) 0.068(3) 0.031(2) 0.036(2) 0.025(2)
C30 0.077(4) 0.123(5) 0.173(7) 0.094(5) 0.083(4) 0.050(4)
C31 0.14(2) 0.13(5) 0.045(9) 0.025(16) 0.015(10) -0.05(2)
C31' 0.181(19) 0.075(17) 0.073(11) 0.030(9) 0.080(16) -0.007(13)
C32 0.175(8) 0.094(5) 0.337(14) 0.131(7) 0.194(10) 0.084(6)
C33 0.049(3) 0.110(4) 0.075(3) 0.024(3) 0.026(2) 0.045(3)
C34 0.063(4) 0.243(10) 0.092(5) 0.018(5) 0.018(3) 0.088(5)
C35 0.067(4) 0.264(12) 0.192(9) 0.140(9) 0.068(5) 0.055(6)
C36 0.100(5) 0.200(9) 0.155(7) 0.005(6) 0.044(5) 0.111(6)
C37 0.072(3) 0.055(3) 0.069(3) 0.019(2) 0.041(2) 0.024(2)
C38 0.192(8) 0.093(4) 0.144(6) 0.046(4) 0.139(6) 0.054(5)
C39 0.114(6) 0.106(5) 0.119(6) -0.001(4) 0.062(5) -0.038(4)
C40 0.181(9) 0.177(8) 0.286(12) 0.182(9) 0.174(9) 0.117(7)
C41 0.089(4) 0.065(3) 0.066(3) 0.019(2) 0.027(3) 0.054(3)
C42 0.18(3) 0.14(3) 0.070(14) 0.011(11) 0.040(14) 0.13(2)
C42' 0.15(3) 0.044(9) 0.22(3) -0.020(10) -0.031(16) 0.067(12)
C43 0.203(19) 0.075(8) 0.159(14) 0.075(9) 0.135(15) 0.075(11)
C43' 0.19(4) 0.074(16) 0.074(11) 0.032(10) 0.009(15) 0.07(2)
C44 0.086(12) 0.088(12) 0.123(19) 0.041(11) 0.062(12) 0.077(11)
C44' 0.087(9) 0.079(8) 0.23(3) 0.042(9) 0.000(10) 0.059(7)
C45 0.046(2) 0.053(2) 0.050(2) -0.0074(19) 0.0117(19) 0.003(2)
C46 0.072(4) 0.120(5) 0.089(4) -0.047(4) 0.026(3) 0.009(4)
C47 0.107(5) 0.194(8) 0.044(3) 0.034(4) 0.031(3) -0.009(5)
C48 0.245(18) 0.106(13) 0.118(10) 0.048(8) 0.138(12) 0.068(11)
C48' 0.14(2) 0.16(3) 0.078(11) 0.033(12) 0.072(12) 0.09(2)
C49 0.089(4) 0.055(3) 0.091(4) 0.024(3) 0.047(3) 0.020(3)

loop_
_atom_type_symbol
_atom_type_description
_atom_type_scat_dispersion_real
_atom_type_scat_dispersion_imag
_atom_type_scat_source
C C 0.0033 0.0016 'International Tables Vol C Tables 4.2.6.8 and 6.1.1.4'
H H 0.0000 0.0000 'International Tables Vol C Tables 4.2.6.8 and 6.1.1.4'
O O 0.0106 0.0060 'International Tables Vol C Tables 4.2.6.8 and 6.1.1.4'
Cl Cl 0.1484 0.1585 'International Tables Vol C Tables 4.2.6.8 and 6.1.1.4'
Mo Mo -1.6832 0.6857 'International Tables Vol C Tables 4.2.6.8 and 6.1.1.4'

loop_
_geom_angle_atom_site_label_1
_geom_angle_atom_site_label_2
_geom_angle_atom_site_label_3
_geom_angle
_geom_angle_site_symmetry_1
_geom_angle_site_symmetry_3
_geom_angle_publ_flag
O5 Mo O2 102.55(13) . . ?
O5 Mo O4 103.38(13) . . ?
O2 Mo O4 94.38(11) . . ?
O5 Mo O1 169.91(12) . . ?
O2 Mo O1 83.76(10) . . ?
O4 Mo O1 83.76(10) . . ?
O5 Mo Cl2 93.20(11) . . ?
O2 Mo Cl2 88.07(8) . . ?
O4 Mo Cl2 162.25(8) . . ?
O1 Mo Cl2 79.03(7) . . ?
O5 Mo Cl1 93.00(11) . . ?
O2 Mo Cl1 163.93(8) . . ?
O4 Mo Cl1 85.80(8) . . ?
O1 Mo Cl1 80.29(7) . . ?
Cl2 Mo Cl1 87.05(5) . . ?
C1 O1 C45 114.3(3) . . ?
C1 O1 Mo 115.52(18) . . ?
C45 O1 Mo 129.2(2) . . ?
C13 O2 Mo 168.9(2) . . ?
C20 O3 C47 117.8(4) . . ?
C27 O4 Mo 160.5(2) . . ?
C6 C1 C2 122.9(3) . . ?
C6 C1 O1 118.6(3) . . ?
C2 C1 O1 118.5(3) . . ?
C1 C2 C3 117.2(3) . . ?
C1 C2 C28 122.1(3) . . ?
C3 C2 C28 120.8(3) . . ?
C4 C3 C2 122.1(4) . . ?
C4 C3 H3 118.9 . . ?
C2 C3 H3 118.9 . . ?
C5 C4 C3 117.7(3) . . ?
C5 C4 C29 121.7(4) . . ?
C3 C4 C29 120.5(4) . . ?
C4 C5 C6 122.2(3) . . ?
C4 C5 H5 118.9 . . ?
C6 C5 H5 118.9 . . ?
C1 C6 C5 117.7(3) . . ?
C1 C6 C7 121.4(3) . . ?
C5 C6 C7 120.9(3) . . ?
C8 C7 C6 113.7(3) . . ?
C8 C7 H7A 108.8 . . ?
C6 C7 H7A 108.8 . . ?
C8 C7 H7B 108.8 . . ?
C6 C7 H7B 108.8 . . ?
H7A C7 H7B 107.7 . . ?
C9 C8 C13 117.8(3) . . ?
C9 C8 C7 120.9(3) . . ?
C13 C8 C7 121.3(3) . . ?
C8 C9 C10 123.3(4) . . ?
C8 C9 H10 118.4 . . ?
C10 C9 H10 118.4 . . ?
C11 C10 C9 116.8(4) . . ?
C11 C10 C33 123.1(4) . . ?
C9 C10 C33 120.2(4) . . ?
C10 C11 C12 123.4(4) . . ?
C10 C11 H12 118.3 . . ?
C12 C11 H12 118.3 . . ?
C11 C12 C13 117.4(4) . . ?
C11 C12 C14 120.8(4) . . ?
C13 C12 C14 121.4(3) . . ?
O2 C13 C8 119.3(3) . . ?
O2 C13 C12 119.4(3) . . ?
C8 C13 C12 121.3(3) . . ?
C12 C14 C15 108.8(3) . . ?
C12 C14 H14A 109.9 . . ?
C15 C14 H14A 109.9 . . ?
C12 C14 H14B 109.9 . . ?
C15 C14 H14B 109.9 . . ?
H14A C14 H14B 108.3 . . ?
C16 C15 C20 117.7(4) . . ?
C16 C15 C14 120.6(3) . . ?
C20 C15 C14 120.8(3) . . ?
C15 C16 C17 123.2(4) . . ?
C15 C16 H17 118.4 . . ?
C17 C16 H17 118.4 . . ?
C18 C17 C16 116.6(4) . . ?
C18 C17 C37 122.9(4) . . ?
C16 C17 C37 120.4(4) . . ?
C17 C18 C19 122.2(4) . . ?
C17 C18 H19 118.9 . . ?
C19 C18 H19 118.9 . . ?
C20 C19 C18 118.7(4) . . ?
C20 C19 C21 119.9(4) . . ?
C18 C19 C21 120.9(4) . . ?
O3 C20 C15 120.3(3) . . ?
O3 C20 C19 118.9(3) . . ?
C15 C20 C19 120.4(3) . . ?
C22 C21 C19 110.8(3) . . ?
C22 C21 H21A 109.5 . . ?
C19 C21 H21A 109.5 . . ?
C22 C21 H21B 109.5 . . ?
C19 C21 H21B 109.5 . . ?
H21A C21 H21B 108.1 . . ?
C23 C22 C27 118.0(3) . . ?
C23 C22 C21 120.2(3) . . ?
C27 C22 C21 121.7(3) . . ?
C22 C23 C24 123.1(4) . . ?
C22 C23 H24 118.4 . . ?
C24 C23 H24 118.4 . . ?
C25 C24 C23 116.9(4) . . ?
C25 C24 C41 121.6(4) . . ?
C23 C24 C41 121.4(4) . . ?
C24 C25 C26 122.8(3) . . ?
C24 C25 H26 118.6 . . ?
C26 C25 H26 118.6 . . ?
C25 C26 C27 118.2(3) . . ?
C25 C26 C28 119.7(3) . . ?
C27 C26 C28 122.0(3) . . ?
O4 C27 C26 119.8(3) . . ?
O4 C27 C22 119.3(3) . . ?
C26 C27 C22 120.8(3) . . ?
C26 C28 C2 114.2(3) . . ?
C26 C28 H28A 108.7 . . ?
C2 C28 H28A 108.7 . . ?
C26 C28 H28B 108.7 . . ?
C2 C28 H28B 108.7 . . ?
H28A C28 H28B 107.6 . . ?
C31 C29 C32 92(6) . . ?
C31 C29 C30 120(4) . . ?
C32 C29 C30 106.2(5) . . ?
C31 C29 C4 113.0(16) . . ?
C32 C29 C4 111.0(4) . . ?
C30 C29 C4 112.4(4) . . ?
C31 C29 C31' 29(5) . . ?
C32 C29 C31' 121(2) . . ?
C30 C29 C31' 103.7(14) . . ?
C4 C29 C31' 102.5(14) . . ?
C29 C30 H30A 109.5 . . ?
C29 C30 H30B 109.5 . . ?
H30A C30 H30B 109.5 . . ?
C29 C30 H30C 109.5 . . ?
H30A C30 H30C 109.5 . . ?
H30B C30 H30C 109.5 . . ?
C31' C31 C29 87(8) . . ?
C31 C31' C29 64(4) . . ?
C29 C32 H32A 109.5 . . ?
C29 C32 H32B 109.5 . . ?
H32A C32 H32B 109.5 . . ?
C29 C32 H32C 109.5 . . ?
H32A C32 H32C 109.5 . . ?
H32B C32 H32C 109.5 . . ?
C35 C33 C36 111.1(7) . . ?
C35 C33 C34 106.9(6) . . ?
C36 C33 C34 108.8(6) . . ?
C35 C33 C10 109.2(5) . . ?
C36 C33 C10 108.6(5) . . ?
C34 C33 C10 112.2(4) . . ?
C33 C34 H34A 109.5 . . ?
C33 C34 H34B 109.5 . . ?
H34A C34 H34B 109.5 . . ?
C33 C34 H34C 109.5 . . ?
H34A C34 H34C 109.5 . . ?
H34B C34 H34C 109.5 . . ?
C33 C35 H35A 109.5 . . ?
C33 C35 H35B 109.5 . . ?
H35A C35 H35B 109.5 . . ?
C33 C35 H35C 109.5 . . ?
H35A C35 H35C 109.5 . . ?
H35B C35 H35C 109.5 . . ?
C33 C36 H36A 109.5 . . ?
C33 C36 H36B 109.5 . . ?
H36A C36 H36B 109.5 . . ?
C33 C36 H36C 109.5 . . ?
H36A C36 H36C 109.5 . . ?
H36B C36 H36C 109.5 . . ?
C40 C37 C38 109.5(6) . . ?
C40 C37 C39 106.5(6) . . ?
C38 C37 C39 109.3(6) . . ?
C40 C37 C17 112.2(4) . . ?
C38 C37 C17 110.3(4) . . ?
C39 C37 C17 108.9(4) . . ?
C37 C38 H38A 109.5 . . ?
C37 C38 H38B 109.5 . . ?
H38A C38 H38B 109.5 . . ?
C37 C38 H38C 109.5 . . ?
H38A C38 H38C 109.5 . . ?
H38B C38 H38C 109.5 . . ?
C37 C39 H39A 109.5 . . ?
C37 C39 H39B 109.5 . . ?
H39A C39 H39B 109.5 . . ?
C37 C39 H39C 109.5 . . ?
H39A C39 H39C 109.5 . . ?
H39B C39 H39C 109.5 . . ?
C37 C40 H40A 109.5 . . ?
C37 C40 H40B 109.5 . . ?
H40A C40 H40B 109.5 . . ?
C37 C40 H40C 109.5 . . ?
H40A C40 H40C 109.5 . . ?
H40B C40 H40C 109.5 . . ?
C42' C41 C44' 133(2) . . ?
C42' C41 C43' 126.1(19) . . ?
C44' C41 C43' 45.6(14) . . ?
C42' C41 C24 111.8(10) . . ?
C44' C41 C24 109.8(6) . . ?
C43' C41 C24 114.9(9) . . ?
C42' C41 C42 28(3) . . ?
C44' C41 C42 111.8(18) . . ?
C43' C41 C42 128.5(14) . . ?
C24 C41 C42 116.6(11) . . ?
C42' C41 C43 82(3) . . ?
C44' C41 C43 106.2(12) . . ?
C43' C41 C43 61.0(13) . . ?
C24 C41 C43 106.0(5) . . ?
C42 C41 C43 105.7(16) . . ?
C42' C41 C44 95(3) . . ?
C44' C41 C44 56.9(10) . . ?
C43' C41 C44 101.2(16) . . ?
C24 C41 C44 100.7(6) . . ?
C42 C41 C44 67.4(18) . . ?
C43 C41 C44 152.4(8) . . ?
C42' C42 C41 67(3) . . ?
C42' C42 C44 128(4) . . ?
C41 C42 C44 61.8(14) . . ?
C42 C42' C41 86(4) . . ?
C43' C43 C41 55.3(8) . . ?
C44' C43' C41 67.2(13) . . ?
C44' C43' C43 130.1(19) . . ?
C41 C43' C43 63.7(11) . . ?
C44' C44 C41 52.6(7) . . ?
C44' C44 C42 94.5(13) . . ?
C41 C44 C42 50.8(9) . . ?
C43' C44' C41 67.2(13) . . ?
C43' C44' C44 134.9(19) . . ?
C41 C44' C44 70.5(10) . . ?
C46 C45 O1 115.3(4) . . ?
C46 C45 H45A 108.4 . . ?
O1 C45 H45A 108.4 . . ?
C46 C45 H45B 108.4 . . ?
O1 C45 H45B 108.4 . . ?
H45A C45 H45B 107.5 . . ?
C45 C46 H46A 109.5 . . ?
C45 C46 H46B 109.5 . . ?
H46A C46 H46B 109.5 . . ?
C45 C46 H46C 109.5 . . ?
H46A C46 H46C 109.5 . . ?
H46B C46 H46C 109.5 . . ?
C48 C47 O3 115.9(9) . . ?
C48 C47 C48' 46.6(11) . . ?
O3 C47 C48' 111.7(11) . . ?
C48' C48 C47 71.7(13) . . ?
C48 C48' C47 61.7(14) . . ?
Cl4 C49 Cl5 112.0(4) . . ?
Cl4 C49 Cl3 110.1(3) . . ?
Cl5 C49 Cl3 110.1(3) . . ?
Cl4 C49 H49 108.2 . . ?
Cl5 C49 H49 108.2 . . ?
Cl3 C49 H49 108.2 . . ?

loop_
_geom_bond_atom_site_label_1
_geom_bond_atom_site_label_2
_geom_bond_distance
_geom_bond_site_symmetry_2
_geom_bond_publ_flag
Mo O5 1.650(3) . ?
Mo O2 1.865(2) . ?
Mo O4 1.877(2) . ?
Mo O1 2.371(2) . ?
Mo Cl2 2.3819(12) . ?
Mo Cl1 2.3927(13) . ?
Cl3 C49 1.736(6) . ?
Cl4 C49 1.713(6) . ?
Cl5 C49 1.729(6) . ?
O1 C1 1.409(4) . ?
O1 C45 1.475(4) . ?
O2 C13 1.358(4) . ?
O3 C20 1.380(4) . ?
O3 C47 1.390(6) . ?
O4 C27 1.358(4) . ?
C1 C6 1.376(5) . ?
C1 C2 1.390(5) . ?
C2 C3 1.397(5) . ?
C2 C28 1.518(5) . ?
C3 C4 1.394(5) . ?
C3 H3 0.9300 . ?
C4 C5 1.387(5) . ?
C4 C29 1.539(5) . ?
C5 C6 1.395(5) . ?
C5 H5 0.9300 . ?
C6 C7 1.517(5) . ?
C7 C8 1.511(5) . ?
C7 H7A 0.9700 . ?
C7 H7B 0.9700 . ?
C8 C9 1.376(5) . ?
C8 C13 1.405(5) . ?
C9 C10 1.399(6) . ?
C9 H10 0.9300 . ?
C10 C11 1.382(6) . ?
C10 C33 1.528(6) . ?
C11 C12 1.388(5) . ?
C11 H12 0.9300 . ?
C12 C13 1.409(5) . ?
C12 C14 1.509(5) . ?
C14 C15 1.523(5) . ?
C14 H14A 0.9700 . ?
C14 H14B 0.9700 . ?
C15 C16 1.386(5) . ?
C15 C20 1.388(5) . ?
C16 C17 1.389(6) . ?
C16 H17 0.9300 . ?
C17 C18 1.381(6) . ?
C17 C37 1.534(6) . ?
C18 C19 1.392(5) . ?
C18 H19 0.9300 . ?
C19 C20 1.388(5) . ?
C19 C21 1.526(5) . ?
C21 C22 1.507(5) . ?
C21 H21A 0.9700 . ?
C21 H21B 0.9700 . ?
C22 C23 1.373(5) . ?
C22 C27 1.404(5) . ?
C23 C24 1.399(5) . ?
C23 H24 0.9300 . ?
C24 C25 1.382(5) . ?
C24 C41 1.545(6) . ?
C25 C26 1.385(5) . ?
C25 H26 0.9300 . ?
C26 C27 1.402(5) . ?
C26 C28 1.507(5) . ?
C28 H28A 0.9700 . ?
C28 H28B 0.9700 . ?
C29 C31 1.46(3) . ?
C29 C32 1.497(8) . ?
C29 C30 1.504(7) . ?
C29 C31' 1.62(4) . ?
C30 H30A 0.9600 . ?
C30 H30B 0.9600 . ?
C30 H30C 0.9600 . ?
C31 C31' 0.78(12) . ?
C32 H32A 0.9600 . ?
C32 H32B 0.9600 . ?
C32 H32C 0.9600 . ?
C33 C35 1.512(9) . ?
C33 C36 1.521(9) . ?
C33 C34 1.522(8) . ?
C34 H34A 0.9600 . ?
C34 H34B 0.9600 . ?
C34 H34C 0.9600 . ?
C35 H35A 0.9600 . ?
C35 H35B 0.9600 . ?
C35 H35C 0.9600 . ?
C36 H36A 0.9600 . ?
C36 H36B 0.9600 . ?
C36 H36C 0.9600 . ?
C37 C40 1.494(8) . ?
C37 C38 1.500(7) . ?
C37 C39 1.514(8) . ?
C38 H38A 0.9600 . ?
C38 H38B 0.9600 . ?
C38 H38C 0.9600 . ?
C39 H39A 0.9600 . ?
C39 H39B 0.9600 . ?
C39 H39C 0.9600 . ?
C40 H40A 0.9600 . ?
C40 H40B 0.9600 . ?
C40 H40C 0.9600 . ?
C41 C42' 1.42(2) . ?
C41 C44' 1.477(13) . ?
C41 C43' 1.477(19) . ?
C41 C42 1.54(2) . ?
C41 C43 1.611(12) . ?
C41 C44 1.753(17) . ?
C42 C42' 0.72(7) . ?
C42 C44 1.84(5) . ?
C43 C43' 1.57(3) . ?
C43' C44' 1.15(3) . ?
C44 C44' 1.56(3) . ?
C45 C46 1.423(7) . ?
C45 H45A 0.9700 . ?
C45 H45B 0.9700 . ?
C46 H46A 0.9600 . ?
C46 H46B 0.9600 . ?
C46 H46C 0.9600 . ?
C47 C48 1.362(15) . ?
C47 C48' 1.47(2) . ?
C48 C48' 1.12(3) . ?
C49 H49 0.9800 . ?

loop_
_geom_torsion_atom_site_label_1
_geom_torsion_atom_site_label_2
_geom_torsion_atom_site_label_3
_geom_torsion_atom_site_label_4
_geom_torsion
_geom_torsion_site_symmetry_1
_geom_torsion_site_symmetry_2
_geom_torsion_site_symmetry_3
_geom_torsion_site_symmetry_4
_geom_torsion_publ_flag
O5 Mo O1 C1 -179.7(6) . . . . ?
O2 Mo O1 C1 -50.4(2) . . . . ?
O4 Mo O1 C1 44.7(2) . . . . ?
Cl2 Mo O1 C1 -139.7(2) . . . . ?
Cl1 Mo O1 C1 131.5(2) . . . . ?
O5 Mo O1 C45 12.5(8) . . . . ?
O2 Mo O1 C45 141.7(3) . . . . ?
O4 Mo O1 C45 -123.1(3) . . . . ?
Cl2 Mo O1 C45 52.5(3) . . . . ?
Cl1 Mo O1 C45 -36.3(3) . . . . ?
O5 Mo O2 C13 87.6(12) . . . . ?
O4 Mo O2 C13 -167.6(12) . . . . ?
O1 Mo O2 C13 -84.4(12) . . . . ?
Cl2 Mo O2 C13 -5.2(12) . . . . ?
Cl1 Mo O2 C13 -77.6(13) . . . . ?
O5 Mo O4 C27 -82.9(7) . . . . ?
O2 Mo O4 C27 173.1(7) . . . . ?
O1 Mo O4 C27 89.9(7) . . . . ?
Cl2 Mo O4 C27 75.7(8) . . . . ?
Cl1 Mo O4 C27 9.2(7) . . . . ?
C45 O1 C1 C6 -100.6(4) . . . . ?
Mo O1 C1 C6 89.8(3) . . . . ?
C45 O1 C1 C2 80.9(4) . . . . ?
Mo O1 C1 C2 -88.8(3) . . . . ?
C6 C1 C2 C3 5.4(5) . . . . ?
O1 C1 C2 C3 -176.1(3) . . . . ?
C6 C1 C2 C28 -174.1(3) . . . . ?
O1 C1 C2 C28 4.4(5) . . . . ?
C1 C2 C3 C4 -1.3(5) . . . . ?
C28 C2 C3 C4 178.2(3) . . . . ?
C2 C3 C4 C5 -2.9(6) . . . . ?
C2 C3 C4 C29 172.4(4) . . . . ?
C3 C4 C5 C6 3.5(6) . . . . ?
C29 C4 C5 C6 -171.8(4) . . . . ?
C2 C1 C6 C5 -5.0(5) . . . . ?
O1 C1 C6 C5 176.6(3) . . . . ?
C2 C1 C6 C7 174.3(3) . . . . ?
O1 C1 C6 C7 -4.2(5) . . . . ?
C4 C5 C6 C1 0.3(5) . . . . ?
C4 C5 C6 C7 -178.9(3) . . . . ?
C1 C6 C7 C8 -105.2(4) . . . . ?
C5 C6 C7 C8 74.0(4) . . . . ?
C6 C7 C8 C9 -111.4(4) . . . . ?
C6 C7 C8 C13 69.0(4) . . . . ?
C13 C8 C9 C10 -0.3(6) . . . . ?
C7 C8 C9 C10 -179.9(4) . . . . ?
C8 C9 C10 C11 1.2(6) . . . . ?
C8 C9 C10 C33 -178.0(4) . . . . ?
C9 C10 C11 C12 -1.6(6) . . . . ?
C33 C10 C11 C12 177.6(4) . . . . ?
C10 C11 C12 C13 1.0(6) . . . . ?
C10 C11 C12 C14 -172.1(4) . . . . ?
Mo O2 C13 C8 76.4(13) . . . . ?
Mo O2 C13 C12 -105.7(12) . . . . ?
C9 C8 C13 O2 177.4(3) . . . . ?
C7 C8 C13 O2 -2.9(5) . . . . ?
C9 C8 C13 C12 -0.4(5) . . . . ?
C7 C8 C13 C12 179.2(3) . . . . ?
C11 C12 C13 O2 -177.8(3) . . . . ?
C14 C12 C13 O2 -4.7(5) . . . . ?
C11 C12 C13 C8 0.0(5) . . . . ?
C14 C12 C13 C8 173.1(3) . . . . ?
C11 C12 C14 C15 107.7(4) . . . . ?
C13 C12 C14 C15 -65.1(5) . . . . ?
C12 C14 C15 C16 -40.7(5) . . . . ?
C12 C14 C15 C20 128.8(4) . . . . ?
C20 C15 C16 C17 -4.6(6) . . . . ?
C14 C15 C16 C17 165.2(4) . . . . ?
C15 C16 C17 C18 -2.9(6) . . . . ?
C15 C16 C17 C37 -179.4(4) . . . . ?
C16 C17 C18 C19 3.5(6) . . . . ?
C37 C17 C18 C19 179.9(4) . . . . ?
C17 C18 C19 C20 3.4(6) . . . . ?
C17 C18 C19 C21 -168.3(4) . . . . ?
C47 O3 C20 C15 83.2(7) . . . . ?
C47 O3 C20 C19 -103.8(6) . . . . ?
C16 C15 C20 O3 -175.5(3) . . . . ?
C14 C15 C20 O3 14.8(5) . . . . ?
C16 C15 C20 C19 11.6(5) . . . . ?
C14 C15 C20 C19 -158.1(3) . . . . ?
C18 C19 C20 O3 175.9(3) . . . . ?
C21 C19 C20 O3 -12.4(5) . . . . ?
C18 C19 C20 C15 -11.1(5) . . . . ?
C21 C19 C20 C15 160.6(3) . . . . ?
C20 C19 C21 C22 -128.3(4) . . . . ?
C18 C19 C21 C22 43.2(5) . . . . ?
C19 C21 C22 C23 -115.8(4) . . . . ?
C19 C21 C22 C27 61.0(5) . . . . ?
C27 C22 C23 C24 -0.2(6) . . . . ?
C21 C22 C23 C24 176.7(4) . . . . ?
C22 C23 C24 C25 -0.9(6) . . . . ?
C22 C23 C24 C41 179.9(4) . . . . ?
C23 C24 C25 C26 0.3(6) . . . . ?
C41 C24 C25 C26 179.6(4) . . . . ?
C24 C25 C26 C27 1.2(6) . . . . ?
C24 C25 C26 C28 -179.9(4) . . . . ?
Mo O4 C27 C26 -79.4(7) . . . . ?
Mo O4 C27 C22 103.3(7) . . . . ?
C25 C26 C27 O4 -179.6(3) . . . . ?
C28 C26 C27 O4 1.5(5) . . . . ?
C25 C26 C27 C22 -2.3(5) . . . . ?
C28 C26 C27 C22 178.8(3) . . . . ?
C23 C22 C27 O4 179.1(3) . . . . ?
C21 C22 C27 O4 2.3(5) . . . . ?
C23 C22 C27 C26 1.8(5) . . . . ?
C21 C22 C27 C26 -175.0(3) . . . . ?
C25 C26 C28 C2 117.9(4) . . . . ?
C27 C26 C28 C2 -63.3(5) . . . . ?
C1 C2 C28 C26 103.7(4) . . . . ?
C3 C2 C28 C26 -75.8(4) . . . . ?
C5 C4 C29 C31 112(7) . . . . ?
C3 C4 C29 C31 -63(7) . . . . ?
C5 C4 C29 C32 -145.5(6) . . . . ?
C3 C4 C29 C32 39.3(7) . . . . ?
C5 C4 C29 C30 -26.7(6) . . . . ?
C3 C4 C29 C30 158.1(5) . . . . ?
C5 C4 C29 C31' 84.1(18) . . . . ?
C3 C4 C29 C31' -91.1(18) . . . . ?
C32 C29 C31 C31' 172(4) . . . . ?
C30 C29 C31 C31' 62(4) . . . . ?
C4 C29 C31 C31' -73(7) . . . . ?
C32 C29 C31' C31 -9(5) . . . . ?
C30 C29 C31' C31 -128(4) . . . . ?
C4 C29 C31' C31 115(5) . . . . ?
C11 C10 C33 C35 -118.5(6) . . . . ?
C9 C10 C33 C35 60.7(7) . . . . ?
C11 C10 C33 C36 120.1(6) . . . . ?
C9 C10 C33 C36 -60.6(7) . . . . ?
C11 C10 C33 C34 -0.2(8) . . . . ?
C9 C10 C33 C34 179.0(5) . . . . ?
C18 C17 C37 C40 -8.3(7) . . . . ?
C16 C17 C37 C40 168.0(6) . . . . ?
C18 C17 C37 C38 -130.7(5) . . . . ?
C16 C17 C37 C38 45.6(6) . . . . ?
C18 C17 C37 C39 109.3(6) . . . . ?
C16 C17 C37 C39 -74.4(6) . . . . ?
C25 C24 C41 C42' -147(4) . . . . ?
C23 C24 C41 C42' 32(4) . . . . ?
C25 C24 C41 C44' 54.5(12) . . . . ?
C23 C24 C41 C44' -126.3(11) . . . . ?
C25 C24 C41 C43' 5.2(16) . . . . ?
C23 C24 C41 C43' -175.6(15) . . . . ?
C25 C24 C41 C42 -177(2) . . . . ?
C23 C24 C41 C42 2(2) . . . . ?
C25 C24 C41 C43 -59.8(8) . . . . ?
C23 C24 C41 C43 119.4(8) . . . . ?
C25 C24 C41 C44 113.0(9) . . . . ?
C23 C24 C41 C44 -67.8(9) . . . . ?
C44' C41 C42 C42' -146(4) . . . . ?
C43' C41 C42 C42' -96(5) . . . . ?
C24 C41 C42 C42' 87(4) . . . . ?
C43 C41 C42 C42' -31(4) . . . . ?
C44 C41 C42 C42' 177(4) . . . . ?
C42' C41 C42 C44 -177(4) . . . . ?
C44' C41 C42 C44 36.5(12) . . . . ?
C43' C41 C42 C44 86(2) . . . . ?
C24 C41 C42 C44 -90.9(13) . . . . ?
C43 C41 C42 C44 151.6(10) . . . . ?
C44 C42 C42' C41 3(5) . . . . ?
C44' C41 C42' C42 46(6) . . . . ?
C43' C41 C42' C42 106(6) . . . . ?
C24 C41 C42' C42 -106(3) . . . . ?
C43 C41 C42' C42 150(4) . . . . ?
C44 C41 C42' C42 -2(4) . . . . ?
C42' C41 C43 C43' -139.7(18) . . . . ?
C44' C41 C43 C43' -6.8(13) . . . . ?
C24 C41 C43 C43' 110.0(11) . . . . ?
C42 C41 C43 C43' -125.7(17) . . . . ?
C44 C41 C43 C43' -54(2) . . . . ?
C42' C41 C43' C44' -118(4) . . . . ?
C24 C41 C43' C44' 93.9(15) . . . . ?
C42 C41 C43' C44' -83(3) . . . . ?
C43 C41 C43' C44' -170.9(17) . . . . ?
C44 C41 C43' C44' -13.5(14) . . . . ?
C42' C41 C43' C43 52(4) . . . . ?
C44' C41 C43' C43 170.9(17) . . . . ?
C24 C41 C43' C43 -95.2(8) . . . . ?
C42 C41 C43' C43 87(3) . . . . ?
C44 C41 C43' C43 157.4(8) . . . . ?
C41 C43 C43' C44' 11.0(19) . . . . ?
C42' C41 C44 C44' 139.9(12) . . . . ?
C43' C41 C44 C44' 11.5(11) . . . . ?
C24 C41 C44 C44' -106.8(7) . . . . ?
C42 C41 C44 C44' 138.7(14) . . . . ?
C43 C41 C44 C44' 58(2) . . . . ?
C42' C41 C44 C42 1(2) . . . . ?
C44' C41 C44 C42 -138.7(14) . . . . ?
C43' C41 C44 C42 -127.2(15) . . . . ?
C24 C41 C44 C42 114.5(12) . . . . ?
C43 C41 C44 C42 -81(2) . . . . ?
C42' C42 C44 C44' -35(6) . . . . ?
C41 C42 C44 C44' -31.7(10) . . . . ?
C42' C42 C44 C41 -3(5) . . . . ?
C43 C43' C44' C41 -10.7(19) . . . . ?
C41 C43' C44' C44 21(2) . . . . ?
C43 C43' C44' C44 11(4) . . . . ?
C42' C41 C44' C43' 102(4) . . . . ?
C24 C41 C44' C43' -105.9(14) . . . . ?
C42 C41 C44' C43' 123.1(19) . . . . ?
C43 C41 C44' C43' 8.3(15) . . . . ?
C44 C41 C44' C43' 164.1(16) . . . . ?
C42' C41 C44' C44 -62(4) . . . . ?
C43' C41 C44' C44 -164.1(16) . . . . ?
C24 C41 C44' C44 90.0(8) . . . . ?
C42 C41 C44' C44 -41.0(15) . . . . ?
C43 C41 C44' C44 -155.8(8) . . . . ?
C41 C44 C44' C43' -21(2) . . . . ?
C42 C44 C44' C43' 10(3) . . . . ?
C42 C44 C44' C41 30.8(10) . . . . ?
C1 O1 C45 C46 67.7(6) . . . . ?
Mo O1 C45 C46 -124.4(5) . . . . ?
C20 O3 C47 C48 145.9(12) . . . . ?
C20 O3 C47 C48' 94.9(17) . . . . ?
O3 C47 C48 C48' -96.1(16) . . . . ?
O3 C47 C48' C48 105.7(14) . . . . ?
